data_4346728
loop_
_publ_author_name
'Dickie, Diane A.'
'Barker, Madeline T.'
'Land, Michael A.'
'Hughes, Kira E.'
'Clyburne, Jason A. C.'
'Kemp, Richard A.'

_publ_section_title
;
 Rapid, Reversible, Solid-Gas and Solution-Phase Insertion of CO2 into
 In-P Bonds.
;
_journal_issue 23
_journal_name_full 'Inorganic chemistry'
_journal_page_first 11121
_journal_page_last 11126
_journal_paper_doi 10.1021/acs.inorgchem.5b02031
_journal_volume 54
_journal_year 2015
_chemical_formula_sum 'C26 H56 Cl In N2 O4 P4'
_chemical_formula_weight 734.87
_space_group_crystal_system monoclinic
_space_group_IT_number 14
_space_group_name_Hall '-P 2ybc'
_space_group_name_H-M_alt 'P 1 21/c 1'
_atom_sites_solution_hydrogens geom
_cell_angle_alpha 90
_cell_angle_beta 102.349(2)
_cell_angle_gamma 90
_cell_formula_units_Z 4
_cell_length_a 18.9863(6)
_cell_length_b 12.2031(4)
_cell_length_c 15.6316(5)
_cell_measurement_reflns_used 9816
_cell_measurement_temperature 100.(2)
_cell_measurement_theta_max 29.5735
_cell_measurement_theta_min 2.5293
_cell_volume 3537.9(2)
_computing_cell_refinement 'SAINT V8.34A (Bruker AXS Inc., 2013)'
_computing_data_collection 'Bruker Instrument Service v2014.5.0.0'
_computing_data_reduction 'SAINT V8.34A (Bruker AXS Inc., 2013)'
_computing_structure_refinement 'SHELXL-2014/7 (Sheldrick, 2014)'
_computing_structure_solution 'Bruker XT Intrinsic Solution Method'
_diffrn_ambient_temperature 100.(2)
_diffrn_detector_area_resol_mean 8.3333
_diffrn_measured_fraction_theta_full 0.999
_diffrn_measured_fraction_theta_max 0.999
_diffrn_measurement_device_type 'Bruker Kappa ApexII CCD'
_diffrn_measurement_method '\f and \w scans'
_diffrn_radiation_monochromator graphite
_diffrn_radiation_type 'Mo K\a'
_diffrn_radiation_wavelength 0.71073
_diffrn_reflns_av_R_equivalents 0.0246
_diffrn_reflns_av_unetI/netI 0.0206
_diffrn_reflns_limit_h_max 25
_diffrn_reflns_limit_h_min -26
_diffrn_reflns_limit_k_max 16
_diffrn_reflns_limit_k_min -16
_diffrn_reflns_limit_l_max 21
_diffrn_reflns_limit_l_min -21
_diffrn_reflns_number 44168
_diffrn_reflns_theta_full 29.60
_diffrn_reflns_theta_max 29.60
_diffrn_reflns_theta_min 2.00
_diffrn_source 'fine-focus tube'
_exptl_absorpt_coefficient_mu 0.955
_exptl_absorpt_correction_T_max 0.78
_exptl_absorpt_correction_T_min 0.69
_exptl_absorpt_correction_type multi-scan
_exptl_absorpt_process_details 'SADABS V2014/5 (Bruker AXS Inc.)'
_exptl_crystal_colour colourless
_exptl_crystal_density_diffrn 1.380
_exptl_crystal_density_method 'not measured'
_exptl_crystal_description block
_exptl_crystal_F_000 1536
_exptl_crystal_size_max 0.539
_exptl_crystal_size_mid 0.500
_exptl_crystal_size_min 0.278
_refine_diff_density_max 1.122
_refine_diff_density_min -0.443
_refine_ls_extinction_method none
_refine_ls_goodness_of_fit_ref 1.034
_refine_ls_hydrogen_treatment constr
_refine_ls_matrix_type full
_refine_ls_number_parameters 369
_refine_ls_number_reflns 9942
_refine_ls_number_restraints 0
_refine_ls_restrained_S_all 1.034
_refine_ls_R_factor_all 0.0274
_refine_ls_R_factor_gt 0.0229
_refine_ls_shift/su_max 0.002
_refine_ls_shift/su_mean 0.000
_refine_ls_structure_factor_coef Fsqd
_refine_ls_weighting_details 'w=1/[\s^2^(Fo^2^)+(0.0249P)^2^+2.1872P] where P=(Fo^2^+2Fc^2^)/3'
_refine_ls_weighting_scheme calc
_refine_ls_wR_factor_gt 0.0547
_refine_ls_wR_factor_ref 0.0569
_reflns_number_gt 8934
_reflns_number_total 9942
_reflns_threshold_expression 'I > 2\s(I)'
_cod_data_source_file ic5b02031_si_001.cif
_cod_data_source_block 2
_cod_database_code 4346728

loop_
_space_group_symop_operation_xyz
'x, y, z'
'-x, y+1/2, -z+1/2'
'-x, -y, -z'
'x, -y-1/2, z-1/2'

loop_
_atom_site_type_symbol
_atom_site_label
_atom_site_fract_x
_atom_site_fract_y
_atom_site_fract_z
_atom_site_U_iso_or_equiv
_atom_site_adp_type
_atom_site_calc_flag
_atom_site_refinement_flags_adp
_atom_site_refinement_flags_occupancy
_atom_site_refinement_flags_posn
_atom_site_occupancy
_atom_site_disorder_assembly
_atom_site_disorder_group
In In1 0.26236(2) 0.52802(2) 0.30555(2) 0.01362(3) Uani d . . . 1.0 . .
Cl Cl1 0.29013(3) 0.51246(4) 0.46122(2) 0.02858(9) Uani d . . . 1.0 . .
P P1 0.43654(2) 0.43198(3) 0.22407(2) 0.01469(7) Uani d . . . 1.0 . .
P P2 0.29497(2) 0.34874(3) 0.24276(2) 0.01353(7) Uani d . . . 1.0 . .
P P3 0.05842(2) 0.62767(3) 0.22351(2) 0.01410(7) Uani d . . . 1.0 . .
P P4 0.20656(2) 0.71589(3) 0.26967(2) 0.01120(7) Uani d . . . 1.0 . .
N N1 0.36920(7) 0.35270(11) 0.20935(8) 0.0183(2) Uani d . . . 1.0 . .
N N2 0.12135(6) 0.71402(10) 0.22957(8) 0.0148(2) Uani d . . . 1.0 . .
C C1 0.47208(9) 0.43191(16) 0.12506(10) 0.0243(3) Uani d . . . 1.0 . .
H H1 0.516 0.4795 0.1353 0.029 Uiso calc U . R 1.0 . .
C C2 0.49399(12) 0.31680(19) 0.10398(14) 0.0438(5) Uani d . . . 1.0 . .
H H2A 0.452 0.2681 0.0963 0.066 Uiso calc U . R 1.0 . .
H H2B 0.5318 0.2898 0.1521 0.066 Uiso calc U . R 1.0 . .
H H2C 0.5122 0.3183 0.0499 0.066 Uiso calc U . R 1.0 . .
C C3 0.41623(12) 0.4814(3) 0.05086(15) 0.0649(9) Uani d . . . 1.0 . .
H H3A 0.4357 0.4841 -0.0023 0.097 Uiso calc U . R 1.0 . .
H H3B 0.4044 0.5557 0.0669 0.097 Uiso calc U . R 1.0 . .
H H3C 0.3726 0.4362 0.0402 0.097 Uiso calc U . R 1.0 . .
C C4 0.50833(9) 0.39335(16) 0.31586(11) 0.0264(3) Uani d . . . 1.0 . .
H H4 0.5178 0.3134 0.31 0.032 Uiso calc U . R 1.0 . .
C C5 0.48467(11) 0.4095(2) 0.40247(12) 0.0421(5) Uani d . . . 1.0 . .
H H5A 0.5216 0.3799 0.4505 0.063 Uiso calc U . R 1.0 . .
H H5B 0.439 0.3711 0.4003 0.063 Uiso calc U . R 1.0 . .
H H5C 0.4782 0.4878 0.4122 0.063 Uiso calc U . R 1.0 . .
C C6 0.57847(11) 0.4539(2) 0.31623(15) 0.0506(6) Uani d . . . 1.0 . .
H H6A 0.5702 0.533 0.3181 0.076 Uiso calc U . R 1.0 . .
H H6B 0.5955 0.4356 0.263 0.076 Uiso calc U . R 1.0 . .
H H6C 0.6149 0.4319 0.3678 0.076 Uiso calc U . R 1.0 . .
C C7 0.22312(8) 0.30921(12) 0.14941(10) 0.0191(3) Uani d . . . 1.0 . .
H H7 0.1785 0.2943 0.1719 0.023 Uiso calc U . R 1.0 . .
C C8 0.20733(9) 0.40494(13) 0.08496(10) 0.0220(3) Uani d . . . 1.0 . .
H H8A 0.2506 0.4219 0.0628 0.033 Uiso calc U . R 1.0 . .
H H8B 0.1933 0.4693 0.1148 0.033 Uiso calc U . R 1.0 . .
H H8C 0.168 0.3849 0.0359 0.033 Uiso calc U . R 1.0 . .
C C9 0.24141(11) 0.20564(14) 0.10340(12) 0.0321(4) Uani d . . . 1.0 . .
H H9A 0.2034 0.1916 0.0514 0.048 Uiso calc U . R 1.0 . .
H H9B 0.245 0.1432 0.1435 0.048 Uiso calc U . R 1.0 . .
H H9C 0.2875 0.2158 0.0858 0.048 Uiso calc U . R 1.0 . .
C C10 0.30243(9) 0.24387(14) 0.32910(12) 0.0260(3) Uani d . . . 1.0 . .
H H10 0.329 0.2804 0.3838 0.031 Uiso calc U . R 1.0 . .
C C11 0.22930(10) 0.21377(15) 0.34721(12) 0.0288(4) Uani d . . . 1.0 . .
H H11A 0.2015 0.1727 0.2974 0.043 Uiso calc U . R 1.0 . .
H H11B 0.2032 0.2807 0.3558 0.043 Uiso calc U . R 1.0 . .
H H11C 0.2361 0.1685 0.4001 0.043 Uiso calc U . R 1.0 . .
C C12 0.34863(12) 0.14739(16) 0.31605(15) 0.0402(5) Uani d . . . 1.0 . .
H H12A 0.3582 0.1022 0.3691 0.06 Uiso calc U . R 1.0 . .
H H12B 0.3943 0.1738 0.3041 0.06 Uiso calc U . R 1.0 . .
H H12C 0.3233 0.1035 0.2664 0.06 Uiso calc U . R 1.0 . .
C C13 -0.00460(8) 0.64653(13) 0.11936(11) 0.0219(3) Uani d . . . 1.0 . .
H H13 -0.0434 0.5901 0.1142 0.026 Uiso calc U . R 1.0 . .
C C14 0.03453(10) 0.62982(15) 0.04438(10) 0.0270(4) Uani d . . . 1.0 . .
H H14A -0.0002 0.6347 -0.0117 0.04 Uiso calc U . R 1.0 . .
H H14B 0.0574 0.5575 0.0498 0.04 Uiso calc U . R 1.0 . .
H H14C 0.0714 0.6866 0.047 0.04 Uiso calc U . R 1.0 . .
C C15 -0.03939(9) 0.76015(15) 0.11437(13) 0.0300(4) Uani d . . . 1.0 . .
H H15A -0.0019 0.8165 0.1204 0.045 Uiso calc U . R 1.0 . .
H H15B -0.0655 0.7681 0.1617 0.045 Uiso calc U . R 1.0 . .
H H15C -0.0731 0.7687 0.0578 0.045 Uiso calc U . R 1.0 . .
C C16 0.01044(8) 0.64230(13) 0.31231(11) 0.0211(3) Uani d . . . 1.0 . .
H H16 -0.0046 0.7207 0.314 0.025 Uiso calc U . R 1.0 . .
C C17 -0.05777(9) 0.57164(16) 0.29782(13) 0.0304(4) Uani d . . . 1.0 . .
H H17A -0.0446 0.4943 0.295 0.046 Uiso calc U . R 1.0 . .
H H17B -0.0902 0.5928 0.2427 0.046 Uiso calc U . R 1.0 . .
H H17C -0.0822 0.5826 0.3464 0.046 Uiso calc U . R 1.0 . .
C C18 0.06011(10) 0.61550(16) 0.40065(11) 0.0282(4) Uani d . . . 1.0 . .
H H18A 0.034 0.6269 0.4477 0.042 Uiso calc U . R 1.0 . .
H H18B 0.1024 0.6636 0.41 0.042 Uiso calc U . R 1.0 . .
H H18C 0.0757 0.5389 0.4008 0.042 Uiso calc U . R 1.0 . .
C C19 0.24951(8) 0.78948(12) 0.19255(9) 0.0158(3) Uani d . . . 1.0 . .
H H19 0.3009 0.803 0.2221 0.019 Uiso calc U . R 1.0 . .
C C20 0.24929(9) 0.71938(14) 0.11141(10) 0.0226(3) Uani d . . . 1.0 . .
H H20A 0.1994 0.7059 0.0806 0.034 Uiso calc U . R 1.0 . .
H H20B 0.2732 0.6493 0.1292 0.034 Uiso calc U . R 1.0 . .
H H20C 0.2751 0.758 0.0724 0.034 Uiso calc U . R 1.0 . .
C C21 0.21435(10) 0.90041(14) 0.16602(11) 0.0264(3) Uani d . . . 1.0 . .
H H21A 0.2357 0.9331 0.1202 0.04 Uiso calc U . R 1.0 . .
H H21B 0.2223 0.949 0.2171 0.04 Uiso calc U . R 1.0 . .
H H21C 0.1625 0.8904 0.1437 0.04 Uiso calc U . R 1.0 . .
C C22 0.22517(8) 0.79196(12) 0.37384(9) 0.0152(3) Uani d . . . 1.0 . .
H H22 0.217 0.739 0.4195 0.018 Uiso calc U . R 1.0 . .
C C23 0.30460(9) 0.82475(15) 0.39956(10) 0.0248(3) Uani d . . . 1.0 . .
H H23A 0.314 0.8848 0.3619 0.037 Uiso calc U . R 1.0 . .
H H23B 0.3348 0.7617 0.3925 0.037 Uiso calc U . R 1.0 . .
H H23C 0.3159 0.8488 0.4608 0.037 Uiso calc U . R 1.0 . .
C C24 0.17411(10) 0.88803(13) 0.37713(10) 0.0239(3) Uani d . . . 1.0 . .
H H24A 0.1795 0.9128 0.4378 0.036 Uiso calc U . R 1.0 . .
H H24B 0.1243 0.8645 0.3545 0.036 Uiso calc U . R 1.0 . .
H H24C 0.1858 0.9484 0.3412 0.036 Uiso calc U . R 1.0 . .
C C25 0.41675(9) 0.57764(14) 0.24538(14) 0.0297(4) Uani d . . . 1.0 . .
C C26 0.08699(8) 0.48013(12) 0.22881(10) 0.0164(3) Uani d . . . 1.0 . .
O O1 0.36783(6) 0.59701(10) 0.28662(9) 0.0269(3) Uani d . . . 1.0 . .
O O2 0.4484(8) 0.6464(3) 0.2081(15) 0.063(3) Uani d . P . 0.75(4) A 1
O O2A 0.4684(8) 0.6392(12) 0.2479(16) 0.028(4) Uani d . P . 0.25(4) A 2
O O3 0.14728(6) 0.46164(9) 0.28028(7) 0.0195(2) Uani d . . . 1.0 . .
O O4 0.04562(7) 0.41363(9) 0.18610(8) 0.0274(3) Uani d . . . 1.0 . .

loop_
_atom_site_aniso_label
_atom_site_aniso_U_11
_atom_site_aniso_U_22
_atom_site_aniso_U_33
_atom_site_aniso_U_12
_atom_site_aniso_U_13
_atom_site_aniso_U_23
In1 0.01525(5) 0.01328(5) 0.01212(5) 0.00266(4) 0.00243(3) -0.00079(3)
Cl1 0.0413(2) 0.0302(2) 0.01247(16) 0.00922(18) 0.00173(15) 0.00023(14)
P1 0.01375(17) 0.01341(17) 0.01707(17) 0.00122(13) 0.00368(13) 0.00010(13)
P2 0.01562(17) 0.01090(16) 0.01493(16) 0.00054(13) 0.00518(13) 0.00091(12)
P3 0.01216(16) 0.01068(16) 0.01861(17) -0.00085(13) 0.00139(13) -0.00087(13)
P4 0.01206(16) 0.01087(16) 0.01065(15) -0.00146(12) 0.00235(12) -0.00105(12)
N1 0.0194(6) 0.0162(6) 0.0221(6) -0.0020(5) 0.0103(5) -0.0039(5)
N2 0.0133(5) 0.0119(6) 0.0180(6) -0.0009(4) 0.0008(4) 0.0001(4)
C1 0.0157(7) 0.0382(10) 0.0203(7) -0.0030(7) 0.0063(6) 0.0053(7)
C2 0.0460(12) 0.0498(13) 0.0458(12) -0.0148(10) 0.0323(10) -0.0245(10)
C3 0.0247(10) 0.139(3) 0.0316(11) 0.0081(13) 0.0083(8) 0.0426(14)
C4 0.0206(8) 0.0358(10) 0.0206(7) 0.0095(7) -0.0004(6) -0.0016(7)
C5 0.0302(10) 0.0751(16) 0.0189(8) 0.0035(10) 0.0004(7) -0.0015(9)
C6 0.0191(9) 0.093(2) 0.0371(11) -0.0035(11) -0.0003(8) -0.0058(12)
C7 0.0196(7) 0.0155(7) 0.0218(7) -0.0017(6) 0.0032(6) -0.0033(6)
C8 0.0242(8) 0.0225(8) 0.0183(7) 0.0012(6) 0.0020(6) -0.0023(6)
C9 0.0402(10) 0.0187(8) 0.0335(9) 0.0011(7) -0.0008(8) -0.0110(7)
C10 0.0266(8) 0.0222(8) 0.0322(9) 0.0060(7) 0.0128(7) 0.0132(7)
C11 0.0302(9) 0.0278(9) 0.0314(9) -0.0045(7) 0.0131(7) 0.0098(7)
C12 0.0395(11) 0.0265(10) 0.0569(13) 0.0085(8) 0.0155(10) 0.0144(9)
C13 0.0162(7) 0.0180(7) 0.0267(8) -0.0034(6) -0.0056(6) 0.0012(6)
C14 0.0315(9) 0.0253(9) 0.0195(7) -0.0010(7) -0.0049(6) -0.0016(6)
C15 0.0218(8) 0.0245(9) 0.0391(10) 0.0043(7) -0.0039(7) 0.0054(7)
C16 0.0187(7) 0.0153(7) 0.0318(8) 0.0000(6) 0.0113(6) -0.0016(6)
C17 0.0187(8) 0.0280(9) 0.0465(11) -0.0036(7) 0.0113(7) 0.0051(8)
C18 0.0292(9) 0.0340(10) 0.0250(8) -0.0073(7) 0.0135(7) -0.0054(7)
C19 0.0179(7) 0.0170(7) 0.0139(6) -0.0030(5) 0.0063(5) -0.0004(5)
C20 0.0286(8) 0.0261(8) 0.0149(7) -0.0007(7) 0.0090(6) -0.0021(6)
C21 0.0372(9) 0.0190(8) 0.0273(8) 0.0011(7) 0.0165(7) 0.0070(6)
C22 0.0195(7) 0.0146(7) 0.0116(6) -0.0041(5) 0.0033(5) -0.0026(5)
C23 0.0246(8) 0.0307(9) 0.0176(7) -0.0134(7) 0.0012(6) -0.0061(6)
C24 0.0369(9) 0.0174(7) 0.0192(7) 0.0016(7) 0.0101(6) -0.0046(6)
C25 0.0205(8) 0.0141(8) 0.0566(12) -0.0006(6) 0.0128(8) -0.0022(7)
C26 0.0192(7) 0.0131(7) 0.0182(7) -0.0014(5) 0.0068(5) -0.0002(5)
O1 0.0182(5) 0.0177(6) 0.0463(7) -0.0009(4) 0.0103(5) -0.0089(5)
O2 0.066(4) 0.0196(11) 0.123(9) -0.0089(15) 0.060(6) 0.000(2)
O2A 0.023(5) 0.015(3) 0.049(8) -0.009(3) 0.017(4) -0.009(3)
O3 0.0167(5) 0.0149(5) 0.0266(6) 0.0007(4) 0.0043(4) 0.0040(4)
O4 0.0327(7) 0.0147(5) 0.0311(6) -0.0070(5) -0.0017(5) -0.0036(5)

loop_
_atom_type_symbol
_atom_type_description
_atom_type_scat_dispersion_real
_atom_type_scat_dispersion_imag
_atom_type_scat_source
C C 0.0033 0.0016 'International Tables Vol C Tables 4.2.6.8 and 6.1.1.4'
H H 0.0000 0.0000 'International Tables Vol C Tables 4.2.6.8 and 6.1.1.4'
N N 0.0061 0.0033 'International Tables Vol C Tables 4.2.6.8 and 6.1.1.4'
O O 0.0106 0.0060 'International Tables Vol C Tables 4.2.6.8 and 6.1.1.4'
P P 0.1023 0.0942 'International Tables Vol C Tables 4.2.6.8 and 6.1.1.4'
Cl Cl 0.1484 0.1585 'International Tables Vol C Tables 4.2.6.8 and 6.1.1.4'
In In -0.7276 1.3100 'International Tables Vol C Tables 4.2.6.8 and 6.1.1.4'

loop_
_geom_angle_atom_site_label_1
_geom_angle_atom_site_label_2
_geom_angle_atom_site_label_3
_geom_angle
O1 In1 O3 162.85(4)
O1 In1 Cl1 98.93(4)
O3 In1 Cl1 98.21(3)
O1 In1 P2 88.51(3)
O3 In1 P2 86.02(3)
Cl1 In1 P2 107.949(14)
O1 In1 P4 88.52(3)
O3 In1 P4 86.76(3)
Cl1 In1 P4 106.751(13)
P2 In1 P4 145.214(12)
N1 P1 C1 108.19(7)
N1 P1 C4 113.77(8)
C1 P1 C4 108.66(8)
N1 P1 C25 115.01(7)
C1 P1 C25 106.20(9)
C4 P1 C25 104.62(9)
N1 P2 C7 107.71(7)
N1 P2 C10 108.89(7)
C7 P2 C10 109.09(8)
N1 P2 In1 113.91(5)
C7 P2 In1 109.50(5)
C10 P2 In1 107.66(6)
N2 P3 C13 108.28(7)
N2 P3 C16 112.53(7)
C13 P3 C16 109.20(8)
N2 P3 C26 115.42(7)
C13 P3 C26 106.84(7)
C16 P3 C26 104.29(7)
N2 P4 C19 107.68(7)
N2 P4 C22 109.83(7)
C19 P4 C22 107.88(7)
N2 P4 In1 114.31(5)
C19 P4 In1 111.43(5)
C22 P4 In1 105.54(5)
P1 N1 P2 135.26(8)
P3 N2 P4 135.94(8)
C3 C1 C2 112.3(2)
C3 C1 P1 108.93(13)
C2 C1 P1 110.72(13)
C6 C4 C5 110.92(16)
C6 C4 P1 112.66(14)
C5 C4 P1 110.68(12)
C8 C7 C9 110.68(13)
C8 C7 P2 109.29(10)
C9 C7 P2 112.69(12)
C12 C10 C11 114.67(16)
C12 C10 P2 113.51(13)
C11 C10 P2 111.95(12)
C14 C13 C15 110.91(14)
C14 C13 P3 109.57(11)
C15 C13 P3 110.77(12)
C18 C16 C17 110.55(14)
C18 C16 P3 110.70(11)
C17 C16 P3 112.11(12)
C21 C19 C20 110.31(13)
C21 C19 P4 112.56(10)
C20 C19 P4 110.46(10)
C23 C22 C24 112.79(13)
C23 C22 P4 110.88(10)
C24 C22 P4 114.40(10)
O2A C25 O1 122.6(5)
O2 C25 O1 126.4(2)
O2A C25 P1 113.5(6)
O2 C25 P1 115.1(3)
O1 C25 P1 117.99(13)
O4 C26 O3 127.88(14)
O4 C26 P3 117.80(12)
O3 C26 P3 114.26(11)
C25 O1 In1 140.43(11)
C26 O3 In1 138.20(10)

loop_
_geom_bond_atom_site_label_1
_geom_bond_atom_site_label_2
_geom_bond_distance
In1 O1 2.2494(12)
In1 O3 2.2841(11)
In1 Cl1 2.3847(4)
In1 P2 2.5284(4)
In1 P4 2.5375(4)
P1 N1 1.5803(13)
P1 C1 1.8159(16)
P1 C4 1.8172(16)
P1 C25 1.8615(17)
P2 N1 1.6051(13)
P2 C7 1.8362(15)
P2 C10 1.8433(16)
P3 N2 1.5806(12)
P3 C13 1.8172(16)
P3 C16 1.8247(16)
P3 C26 1.8771(15)
P4 N2 1.6053(12)
P4 C19 1.8290(14)
P4 C22 1.8416(14)
C1 C3 1.519(3)
C1 C2 1.521(3)
C4 C6 1.522(3)
C4 C5 1.528(2)
C7 C8 1.530(2)
C7 C9 1.530(2)
C10 C12 1.508(3)
C10 C11 1.520(2)
C13 C14 1.530(2)
C13 C15 1.531(2)
C16 C18 1.532(2)
C16 C17 1.532(2)
C19 C21 1.527(2)
C19 C20 1.529(2)
C22 C23 1.529(2)
C22 C24 1.529(2)
C25 O2A 1.230(9)
C25 O2 1.247(6)
C25 O1 1.261(2)
C26 O4 1.2236(18)
C26 O3 1.2707(18)

loop_
_geom_torsion_atom_site_label_1
_geom_torsion_atom_site_label_2
_geom_torsion_atom_site_label_3
_geom_torsion_atom_site_label_4
_geom_torsion
C1 P1 N1 P2 -148.12(12)
C4 P1 N1 P2 91.04(14)
C25 P1 N1 P2 -29.61(16)
C7 P2 N1 P1 138.33(12)
C10 P2 N1 P1 -103.49(13)
In1 P2 N1 P1 16.67(14)
C13 P3 N2 P4 -144.58(11)
C16 P3 N2 P4 94.62(12)
C26 P3 N2 P4 -24.93(14)
C19 P4 N2 P3 139.98(11)
C22 P4 N2 P3 -102.79(12)
In1 P4 N2 P3 15.59(13)
N1 P1 C1 C3 64.98(18)
C4 P1 C1 C3 -171.05(17)
C25 P1 C1 C3 -59.00(19)
N1 P1 C1 C2 -59.03(14)
C4 P1 C1 C2 64.94(15)
C25 P1 C1 C2 176.99(13)
N1 P1 C4 C6 166.85(14)
C1 P1 C4 C6 46.27(17)
C25 P1 C4 C6 -66.83(16)
N1 P1 C4 C5 -68.31(16)
C1 P1 C4 C5 171.11(15)
C25 P1 C4 C5 58.01(17)
N1 P2 C7 C8 -72.14(12)
C10 P2 C7 C8 169.81(11)
In1 P2 C7 C8 52.22(11)
N1 P2 C7 C9 51.36(14)
C10 P2 C7 C9 -66.68(14)
In1 P2 C7 C9 175.72(11)
N1 P2 C10 C12 -33.15(17)
C7 P2 C10 C12 84.15(15)
In1 P2 C10 C12 -157.10(13)
N1 P2 C10 C11 -164.93(12)
C7 P2 C10 C11 -47.63(15)
In1 P2 C10 C11 71.12(14)
N2 P3 C13 C14 59.43(13)
C16 P3 C13 C14 -177.73(11)
C26 P3 C13 C14 -65.48(12)
N2 P3 C13 C15 -63.25(13)
C16 P3 C13 C15 59.60(14)
C26 P3 C13 C15 171.84(12)
N2 P3 C16 C18 -65.46(13)
C13 P3 C16 C18 174.27(11)
C26 P3 C16 C18 60.36(13)
N2 P3 C16 C17 170.58(11)
C13 P3 C16 C17 50.31(14)
C26 P3 C16 C17 -63.60(13)
N2 P4 C19 C21 50.86(13)
C22 P4 C19 C21 -67.63(13)
In1 P4 C19 C21 176.96(10)
N2 P4 C19 C20 -72.94(12)
C22 P4 C19 C20 168.57(11)
In1 P4 C19 C20 53.17(11)
N2 P4 C22 C23 -163.04(11)
C19 P4 C22 C23 -45.93(13)
In1 P4 C22 C23 73.28(11)
N2 P4 C22 C24 -34.12(13)
C19 P4 C22 C24 82.99(12)
In1 P4 C22 C24 -157.80(10)
N1 P1 C25 O2A -173.1(13)
C1 P1 C25 O2A -53.5(13)
C4 P1 C25 O2A 61.3(13)
N1 P1 C25 O2 -139.1(12)
C1 P1 C25 O2 -19.5(12)
C4 P1 C25 O2 95.4(12)
N1 P1 C25 O1 33.08(19)
C1 P1 C25 O1 152.69(15)
C4 P1 C25 O1 -92.47(16)
N2 P3 C26 O4 -146.15(12)
C13 P3 C26 O4 -25.70(14)
C16 P3 C26 O4 89.87(13)
N2 P3 C26 O3 36.37(13)
C13 P3 C26 O3 156.82(11)
C16 P3 C26 O3 -87.61(12)
O2A C25 O1 In1 176.6(15)
O2 C25 O1 In1 139.0(14)
P1 C25 O1 In1 -32.1(3)
O4 C26 O3 In1 131.79(15)
P3 C26 O3 In1 -51.03(18)
